data_4102115
loop_
_publ_author_name
'Satoshi Takamizawa'
'Ei-ichi Nataka'
'Takamasa Akatsuka'
'Ryosuke Miyake'
'Yoshiki Kakizaki'
'Hirotoshi Takeuchi'
'Goro Maruta'
'Sadamu Takeda'

_publ_section_title
;
 Crystal Transformation and Host Molecular Motions in CO2 Adsorption
 Process of a Metal Benzoate Pyrazine (MII= Rh, Cu)
;
_journal_name_full 'Journal of the American Chemical Society'
_journal_page_first 3783
_journal_page_last 3792
_journal_paper_doi 10.1021/ja9091598
_journal_volume 132
_journal_year 2010
_chemical_formula_sum 'C36 H28 N2 O12 Rh2'
_chemical_formula_weight 886.42
_chemical_name_systematic
; 
 ? 
;
_space_group_IT_number 2
_symmetry_cell_setting triclinic
_symmetry_space_group_name_Hall '-P 1'
_symmetry_space_group_name_H-M 'P -1'
_atom_sites_solution_hydrogens geom
_atom_sites_solution_primary direct
_atom_sites_solution_secondary difmap
_audit_creation_method SHELXL-97
_cell_angle_alpha 98.748(7)
_cell_angle_beta 99.360(7)
_cell_angle_gamma 90.288(7)
_cell_formula_units_Z 2
_cell_length_a 10.453(3)
_cell_length_b 10.896(4)
_cell_length_c 15.659(5)
_cell_measurement_temperature 90
_cell_volume 1738.5(10)
_computing_cell_refinement 'Bruker SMART'
_computing_data_collection 'Bruker SMART'
_computing_data_reduction 'Bruker SAINT'
_computing_molecular_graphics 'Bruker SHELXTL'
_computing_publication_material 'Bruker SHELXTL'
_computing_structure_refinement 'SHELXL-97 (Sheldrick, 1997)'
_computing_structure_solution 'SHELXS-97 (Sheldrick, 1990)'
_diffrn_ambient_temperature 90
_diffrn_detector_area_resol_mean 8.366
_diffrn_measured_fraction_theta_full 0.993
_diffrn_measured_fraction_theta_max 0.993
_diffrn_measurement_device_type 'CCD area detector'
_diffrn_measurement_method 'phi and omega scans'
_diffrn_radiation_monochromator graphite
_diffrn_radiation_source 'fine-focus sealed tube'
_diffrn_radiation_type MoK\a
_diffrn_radiation_wavelength 0.71073
_diffrn_reflns_av_R_equivalents 0.1195
_diffrn_reflns_av_sigmaI/netI 0.2182
_diffrn_reflns_limit_h_max 10
_diffrn_reflns_limit_h_min -10
_diffrn_reflns_limit_k_max 10
_diffrn_reflns_limit_k_min -10
_diffrn_reflns_limit_l_max 15
_diffrn_reflns_limit_l_min -11
_diffrn_reflns_number 6305
_diffrn_reflns_theta_full 20.81
_diffrn_reflns_theta_max 20.81
_diffrn_reflns_theta_min 1.89
_exptl_absorpt_coefficient_mu 1.017
_exptl_absorpt_correction_T_max 0.9051
_exptl_absorpt_correction_T_min 0.5805
_exptl_absorpt_correction_type empirical
_exptl_absorpt_process_details
;
SADABS; sheldrick, 1996
;
_exptl_crystal_colour red
_exptl_crystal_density_diffrn 1.693
_exptl_crystal_density_method 'not measured'
_exptl_crystal_description plate
_exptl_crystal_F_000 888
_exptl_crystal_size_max 0.60
_exptl_crystal_size_mid 0.40
_exptl_crystal_size_min 0.10
_refine_diff_density_max 4.755
_refine_diff_density_min -2.672
_refine_diff_density_rms 0.293
_refine_ls_extinction_method none
_refine_ls_goodness_of_fit_ref 0.952
_refine_ls_hydrogen_treatment constr
_refine_ls_matrix_type full
_refine_ls_number_parameters 471
_refine_ls_number_reflns 3616
_refine_ls_number_restraints 750
_refine_ls_restrained_S_all 0.962
_refine_ls_R_factor_all 0.1706
_refine_ls_R_factor_gt 0.1037
_refine_ls_shift/su_max 0.000
_refine_ls_shift/su_mean 0.000
_refine_ls_structure_factor_coef Fsqd
_refine_ls_weighting_details 'calc w=1/[\s^2^(Fo^2^)+(0.1668P)^2^+0.0000P] where P=(Fo^2^+2Fc^2^)/3'
_refine_ls_weighting_scheme calc
_refine_ls_wR_factor_gt 0.2456
_refine_ls_wR_factor_ref 0.2757
_reflns_number_gt 1901
_reflns_number_total 3616
_reflns_threshold_expression >2sigma(I)
_cod_data_source_file ja9091598_si_001_16.cif
_cod_data_source_block 305181_3a_2CO2
_cod_original_cell_volume 1738.4(10)
_cod_database_code 4102115

loop_
_symmetry_equiv_pos_as_xyz
'x, y, z'
'-x, -y, -z'

loop_
_atom_site_label
_atom_site_type_symbol
_atom_site_fract_x
_atom_site_fract_y
_atom_site_fract_z
_atom_site_U_iso_or_equiv
_atom_site_adp_type
_atom_site_occupancy
_atom_site_symmetry_multiplicity
_atom_site_calc_flag
_atom_site_refinement_flags
_atom_site_disorder_assembly
_atom_site_disorder_group
C1 C 0.792(2) 1.0974(19) 0.5586(15) 0.013(3) Uani 1 1 d U . .
C2 C 0.680(2) 1.1517(19) 0.5911(15) 0.016(3) Uani 1 1 d U . .
C3 C 0.5619(19) 1.1523(18) 0.5375(16) 0.015(4) Uani 1 1 d U . .
H3 H 0.5510 1.1112 0.4786 0.018 Uiso 1 1 calc R . .
C4 C 0.461(2) 1.2112(19) 0.5683(16) 0.019(4) Uani 1 1 d U . .
H4 H 0.3824 1.2144 0.5290 0.023 Uiso 1 1 calc R . .
C5 C 0.468(2) 1.2654(19) 0.6522(15) 0.019(4) Uani 1 1 d U . .
H5 H 0.3947 1.3055 0.6716 0.023 Uiso 1 1 calc R . .
C6 C 0.583(2) 1.2613(19) 0.7099(16) 0.021(4) Uani 1 1 d U . .
H6 H 0.5906 1.2999 0.7692 0.025 Uiso 1 1 calc R . .
C7 C 0.688(2) 1.2009(19) 0.6805(16) 0.018(4) Uani 1 1 d U . .
H7 H 0.7653 1.1927 0.7205 0.021 Uiso 1 1 calc R . .
C8 C 0.951(2) 0.791(2) 0.5544(16) 0.022(3) Uani 1 1 d U . .
C9 C 0.924(2) 0.679(2) 0.5870(17) 0.028(4) Uani 1 1 d U . .
C10 C 0.945(2) 0.669(2) 0.6770(18) 0.034(4) Uani 1 1 d U . .
H10 H 0.9789 0.7387 0.7185 0.041 Uiso 1 1 calc R . .
C11 C 0.919(3) 0.562(2) 0.706(2) 0.041(5) Uani 1 1 d U . .
H11 H 0.9370 0.5565 0.7666 0.049 Uiso 1 1 calc R . .
C12 C 0.866(3) 0.461(3) 0.645(2) 0.044(5) Uani 1 1 d U . .
H12 H 0.8479 0.3860 0.6651 0.053 Uiso 1 1 calc R . .
C13 C 0.840(3) 0.468(2) 0.5607(19) 0.042(5) Uani 1 1 d U . .
H13 H 0.8049 0.3977 0.5202 0.050 Uiso 1 1 calc R . .
C14 C 0.864(2) 0.575(2) 0.5319(19) 0.036(5) Uani 1 1 d U . .
H14 H 0.8380 0.5801 0.4715 0.043 Uiso 1 1 calc R . .
C15 C 0.449(2) 0.3782(19) 0.1219(16) 0.016(3) Uani 1 1 d U . .
C16 C 0.416(2) 0.3088(19) 0.1903(16) 0.019(4) Uani 1 1 d U . .
C17 C 0.435(2) 0.362(2) 0.2790(16) 0.024(4) Uani 1 1 d U . .
H17 H 0.4727 0.4431 0.2957 0.029 Uiso 1 1 calc R . .
C18 C 0.403(2) 0.300(2) 0.3421(18) 0.032(4) Uani 1 1 d U . .
H18 H 0.4201 0.3355 0.4021 0.038 Uiso 1 1 calc R . .
C19 C 0.343(2) 0.183(2) 0.3166(18) 0.030(4) Uani 1 1 d U . .
H19 H 0.3181 0.1390 0.3591 0.036 Uiso 1 1 calc R . .
C20 C 0.321(2) 0.132(2) 0.2297(17) 0.026(4) Uani 1 1 d U . .
H20 H 0.2823 0.0515 0.2133 0.032 Uiso 1 1 calc R . .
C21 C 0.353(2) 0.193(2) 0.1668(17) 0.023(4) Uani 1 1 d U . .
H21 H 0.3317 0.1570 0.1069 0.028 Uiso 1 1 calc R . .
C22 C 0.280(2) 0.607(2) 0.0117(16) 0.019(3) Uani 1 1 d U . .
C23 C 0.153(2) 0.665(2) 0.0173(17) 0.026(4) Uani 1 1 d U . .
C24 C 0.040(2) 0.617(2) -0.0382(18) 0.031(4) Uani 1 1 d U . .
H24 H 0.0431 0.5448 -0.0805 0.038 Uiso 1 1 calc R . .
C25 C -0.077(3) 0.675(2) -0.0313(19) 0.035(5) Uani 1 1 d U . .
H25 H -0.1507 0.6498 -0.0749 0.043 Uiso 1 1 calc R . .
C26 C -0.089(3) 0.763(2) 0.0333(19) 0.041(5) Uani 1 1 d U . .
H26 H -0.1710 0.7962 0.0393 0.050 Uiso 1 1 calc R . .
C27 C 0.023(3) 0.808(2) 0.0946(19) 0.040(5) Uani 1 1 d U . .
H27 H 0.0185 0.8731 0.1418 0.048 Uiso 1 1 calc R . .
C28 C 0.141(3) 0.753(2) 0.0826(18) 0.035(4) Uani 1 1 d U . .
H28 H 0.2163 0.7808 0.1239 0.042 Uiso 1 1 calc R . .
C29 C 0.843(2) 0.758(2) 0.2756(17) 0.022(4) Uani 1 1 d U . .
H29 H 0.9178 0.7257 0.3064 0.027 Uiso 1 1 calc R . .
C30 C 0.769(2) 0.680(2) 0.2075(15) 0.016(4) Uani 1 1 d U . .
H30 H 0.7887 0.5946 0.1964 0.019 Uiso 1 1 calc R . .
C31 C 0.644(2) 0.8469(18) 0.1783(15) 0.016(4) Uani 1 1 d U . .
C32 C 0.714(2) 0.9214(19) 0.2505(15) 0.016(4) Uani 1 1 d U . .
C33 C 0.533(2) 0.899(2) 0.1225(16) 0.026(6) Uani 1 1 d U . .
H33A H 0.5070 0.8405 0.0681 0.039 Uiso 1 1 calc R . .
H33B H 0.5600 0.9786 0.1087 0.039 Uiso 1 1 calc R . .
H33C H 0.4596 0.9105 0.1543 0.039 Uiso 1 1 calc R . .
C34 C 0.682(2) 1.0524(18) 0.2775(16) 0.022(6) Uani 1 1 d U . .
H34A H 0.6023 1.0547 0.3029 0.034 Uiso 1 1 calc R . .
H34B H 0.6694 1.0953 0.2263 0.034 Uiso 1 1 calc R . .
H34C H 0.7533 1.0937 0.3211 0.034 Uiso 1 1 calc R . .
C1S C 0.849(3) 0.086(4) 0.081(3) 0.107(9) Uani 1 1 d DU . .
C2S C 0.751(3) 0.370(2) 0.2572(15) 0.044(6) Uani 1 1 d DU . .
N1 N 0.8158(18) 0.8742(16) 0.3005(13) 0.021(4) Uani 1 1 d U . .
N2 N 0.6693(18) 0.7254(16) 0.1565(13) 0.021(4) Uani 1 1 d U . .
O1 O 0.7815(13) 1.0380(12) 0.4810(10) 0.0143(10) Uani 1 1 d U . .
O2 O 0.9033(13) 1.1087(11) 0.6117(10) 0.0141(12) Uani 1 1 d U . .
O3 O 1.0242(14) 0.8729(12) 0.6077(10) 0.0150(12) Uani 1 1 d U . .
O4 O 0.9001(14) 0.8025(12) 0.4758(10) 0.0148(10) Uani 1 1 d U . .
O5 O 0.5191(13) 0.4785(12) 0.1475(10) 0.0144(10) Uani 1 1 d U . .
O6 O 0.4167(13) 0.3277(12) 0.0439(10) 0.0142(12) Uani 1 1 d U . .
O7 O 0.2778(13) 0.5105(12) -0.0464(10) 0.0142(12) Uani 1 1 d U . .
O8 O 0.3784(13) 0.6582(12) 0.0598(10) 0.0144(10) Uani 1 1 d U . .
O1S O 0.750(3) 0.059(2) 0.038(2) 0.109(6) Uani 1 1 d DU . .
O2S O 0.950(3) 0.106(2) 0.124(2) 0.109(6) Uani 1 1 d DU . .
O3S O 0.755(2) 0.3087(17) 0.1914(14) 0.058(4) Uani 1 1 d DU . .
O4S O 0.742(2) 0.4310(17) 0.3234(14) 0.059(4) Uani 1 1 d DU . .
Rh1 Rh 0.93451(17) 0.96199(15) 0.43043(13) 0.0148(6) Uani 1 1 d U . .
Rh2 Rh 0.55480(17) 0.58032(17) 0.05499(13) 0.0150(6) Uani 1 1 d U . .

loop_
_atom_site_aniso_label
_atom_site_aniso_U_11
_atom_site_aniso_U_22
_atom_site_aniso_U_33
_atom_site_aniso_U_23
_atom_site_aniso_U_13
_atom_site_aniso_U_12
C1 0.007(5) 0.020(5) 0.013(5) 0.000(5) 0.000(5) -0.001(5)
C2 0.011(6) 0.022(6) 0.014(6) -0.001(5) 0.005(5) -0.001(5)
C3 0.005(6) 0.022(6) 0.017(7) -0.004(6) 0.006(6) 0.000(6)
C4 0.011(6) 0.026(7) 0.020(7) 0.001(6) 0.007(6) 0.002(6)
C5 0.011(6) 0.027(7) 0.019(7) -0.003(6) 0.008(6) 0.002(6)
C6 0.016(6) 0.027(6) 0.020(7) -0.003(6) 0.008(6) -0.001(6)
C7 0.011(6) 0.025(6) 0.017(7) -0.001(6) 0.005(6) 0.000(6)
C8 0.016(5) 0.026(5) 0.022(6) -0.001(5) 0.003(5) -0.001(5)
C9 0.018(6) 0.035(6) 0.031(6) -0.001(6) 0.004(5) -0.002(5)
C10 0.024(7) 0.040(7) 0.037(7) 0.002(6) 0.006(6) -0.004(6)
C11 0.032(7) 0.049(7) 0.041(7) 0.008(6) 0.006(6) -0.004(6)
C12 0.035(7) 0.050(7) 0.047(7) 0.006(6) 0.007(6) -0.006(6)
C13 0.034(7) 0.046(7) 0.044(7) 0.001(6) 0.008(6) -0.003(6)
C14 0.028(7) 0.041(7) 0.037(7) 0.000(6) 0.007(6) 0.002(6)
C15 0.008(5) 0.021(5) 0.017(5) -0.003(5) 0.005(5) 0.000(5)
C16 0.011(6) 0.023(6) 0.022(6) -0.002(5) 0.005(5) 0.002(5)
C17 0.019(7) 0.028(7) 0.025(7) 0.004(6) 0.005(6) -0.001(6)
C18 0.027(7) 0.039(7) 0.030(7) 0.004(6) 0.006(6) -0.001(6)
C19 0.024(7) 0.038(7) 0.029(7) 0.005(6) 0.010(6) -0.001(6)
C20 0.019(7) 0.031(7) 0.028(7) 0.001(6) 0.006(6) -0.002(6)
C21 0.015(7) 0.029(7) 0.026(7) 0.002(6) 0.004(6) -0.002(6)
C22 0.011(5) 0.025(5) 0.018(5) -0.002(5) 0.004(5) -0.001(5)
C23 0.015(6) 0.034(6) 0.027(6) -0.001(5) 0.004(5) 0.003(5)
C24 0.019(7) 0.040(7) 0.033(7) 0.001(6) 0.002(6) 0.002(6)
C25 0.023(7) 0.044(7) 0.038(7) 0.003(6) 0.006(6) 0.002(6)
C26 0.030(7) 0.050(7) 0.044(7) 0.003(6) 0.007(6) 0.003(6)
C27 0.032(7) 0.046(7) 0.041(7) 0.003(6) 0.005(6) 0.005(6)
C28 0.024(7) 0.043(7) 0.036(7) 0.001(6) 0.003(6) 0.005(6)
C29 0.019(7) 0.027(6) 0.022(7) 0.003(6) 0.008(6) 0.005(6)
C30 0.009(7) 0.022(6) 0.018(7) 0.004(6) 0.005(6) 0.008(6)
C31 0.011(6) 0.019(6) 0.016(6) -0.003(6) 0.000(6) 0.001(6)
C32 0.012(6) 0.021(6) 0.016(6) 0.001(6) 0.000(6) 0.003(6)
C33 0.017(9) 0.034(9) 0.023(9) -0.003(8) 0.000(8) 0.000(7)
C34 0.015(9) 0.025(8) 0.024(9) -0.001(8) -0.003(8) 0.001(7)
C1S 0.104(12) 0.110(11) 0.106(12) 0.014(8) 0.018(9) 0.003(8)
C2S 0.031(9) 0.050(9) 0.051(10) 0.002(8) 0.013(8) -0.005(8)
N1 0.018(6) 0.023(6) 0.020(6) 0.000(6) 0.001(6) 0.005(5)
N2 0.014(6) 0.029(6) 0.017(6) -0.003(6) 0.002(6) 0.007(6)
O1 0.0098(12) 0.0180(12) 0.0138(12) -0.0012(9) 0.0018(9) -0.0004(9)
O2 0.0116(15) 0.0161(15) 0.0139(15) 0.0002(11) 0.0020(11) 0.0001(11)
O3 0.0126(15) 0.0169(15) 0.0147(15) 0.0006(11) 0.0019(11) -0.0003(11)
O4 0.0103(12) 0.0186(12) 0.0143(12) -0.0010(9) 0.0016(9) -0.0007(9)
O5 0.0091(12) 0.0190(12) 0.0138(12) -0.0013(9) 0.0017(9) -0.0004(9)
O6 0.0113(15) 0.0167(15) 0.0139(15) 0.0004(11) 0.0020(11) 0.0003(11)
O7 0.0113(15) 0.0165(15) 0.0140(15) 0.0003(11) 0.0020(11) -0.0002(11)
O8 0.0089(12) 0.0190(12) 0.0139(12) -0.0013(9) 0.0016(9) -0.0008(9)
O1S 0.109(6) 0.109(6) 0.109(6) 0.0168(15) 0.0180(16) 0.0032(12)
O2S 0.109(6) 0.109(6) 0.109(6) 0.0168(15) 0.0180(16) 0.0034(12)
O3S 0.058(4) 0.059(4) 0.058(4) 0.0089(14) 0.0097(14) 0.0017(12)
O4S 0.058(4) 0.059(4) 0.059(4) 0.0086(14) 0.0097(14) 0.0016(12)
Rh1 0.0039(8) 0.0239(9) 0.0135(9) -0.0059(7) 0.0005(6) -0.0023(6)
Rh2 0.0020(8) 0.0261(8) 0.0136(9) -0.0059(7) 0.0003(6) -0.0024(6)

loop_
_atom_type_symbol
_atom_type_description
_atom_type_scat_dispersion_real
_atom_type_scat_dispersion_imag
_atom_type_scat_source
C C 0.0033 0.0016 'International Tables Vol C Tables 4.2.6.8 and 6.1.1.4'
H H 0.0000 0.0000 'International Tables Vol C Tables 4.2.6.8 and 6.1.1.4'
N N 0.0061 0.0033 'International Tables Vol C Tables 4.2.6.8 and 6.1.1.4'
O O 0.0106 0.0060 'International Tables Vol C Tables 4.2.6.8 and 6.1.1.4'
Rh Rh -1.1178 0.9187 'International Tables Vol C Tables 4.2.6.8 and 6.1.1.4'

loop_
_geom_angle_atom_site_label_1
_geom_angle_atom_site_label_2
_geom_angle_atom_site_label_3
_geom_angle
_geom_angle_site_symmetry_1
_geom_angle_site_symmetry_3
_geom_angle_publ_flag
O1 C1 O2 121(2) . . ?
O1 C1 C2 120.5(19) . . ?
O2 C1 C2 118(2) . . ?
C3 C2 C7 118(2) . . ?
C3 C2 C1 122(2) . . ?
C7 C2 C1 120(2) . . ?
C4 C3 C2 120(2) . . ?
C5 C4 C3 123(2) . . ?
C4 C5 C6 119(2) . . ?
C7 C6 C5 120(2) . . ?
C6 C7 C2 120(2) . . ?
O3 C8 O4 125(2) . . ?
O3 C8 C9 116(2) . . ?
O4 C8 C9 119(2) . . ?
C14 C9 C10 115(2) . . ?
C14 C9 C8 122(2) . . ?
C10 C9 C8 123(2) . . ?
C11 C10 C9 122(3) . . ?
C10 C11 C12 119(3) . . ?
C13 C12 C11 121(3) . . ?
C12 C13 C14 120(3) . . ?
C13 C14 C9 123(3) . . ?
O6 C15 O5 125(2) . . ?
O6 C15 C16 116.7(18) . . ?
O5 C15 C16 118(2) . . ?
C21 C16 C17 118(2) . . ?
C21 C16 C15 120(2) . . ?
C17 C16 C15 121.7(19) . . ?
C18 C17 C16 122(2) . . ?
C17 C18 C19 118(3) . . ?
C20 C19 C18 120(3) . . ?
C21 C20 C19 122(2) . . ?
C20 C21 C16 120(2) . . ?
O8 C22 O7 126(2) . . ?
O8 C22 C23 119(2) . . ?
O7 C22 C23 115(2) . . ?
C28 C23 C24 117(2) . . ?
C28 C23 C22 120(2) . . ?
C24 C23 C22 122(2) . . ?
C23 C24 C25 120(2) . . ?
C26 C25 C24 122(3) . . ?
C25 C26 C27 119(3) . . ?
C28 C27 C26 117(3) . . ?
C23 C28 C27 124(3) . . ?
N1 C29 C30 124(2) . . ?
N2 C30 C29 120(2) . . ?
N2 C31 C32 122.2(19) . . ?
N2 C31 C33 117(2) . . ?
C32 C31 C33 120.4(18) . . ?
N1 C32 C31 120.2(19) . . ?
N1 C32 C34 118(2) . . ?
C31 C32 C34 122.2(19) . . ?
O2S C1S O1S 176(5) . . ?
O3S C2S O4S 177(3) . . ?
C29 N1 C32 117(2) . . ?
C29 N1 Rh1 114.0(15) . . ?
C32 N1 Rh1 129.0(14) . . ?
C30 N2 C31 117(2) . . ?
C30 N2 Rh2 114.0(14) . . ?
C31 N2 Rh2 128.9(14) . . ?
C1 O1 Rh1 122.8(14) . . ?
C1 O2 Rh1 120.2(14) . 2_776 ?
C8 O3 Rh1 119.5(14) . 2_776 ?
C8 O4 Rh1 118.6(14) . . ?
C15 O5 Rh2 117.8(15) . . ?
C15 O6 Rh2 120.0(13) . 2_665 ?
C22 O7 Rh2 118.5(14) . 2_665 ?
C22 O8 Rh2 119.8(14) . . ?
O1 Rh1 O4 89.5(6) . . ?
O1 Rh1 O2 175.7(6) . 2_776 ?
O4 Rh1 O2 90.7(6) . 2_776 ?
O1 Rh1 O3 90.2(6) . 2_776 ?
O4 Rh1 O3 176.4(6) . 2_776 ?
O2 Rh1 O3 89.3(5) 2_776 2_776 ?
O1 Rh1 N1 95.2(6) . . ?
O4 Rh1 N1 87.0(6) . . ?
O2 Rh1 N1 89.1(6) 2_776 . ?
O3 Rh1 N1 96.6(6) 2_776 . ?
O1 Rh1 Rh1 87.2(4) . 2_776 ?
O4 Rh1 Rh1 89.0(4) . 2_776 ?
O2 Rh1 Rh1 88.5(4) 2_776 2_776 ?
O3 Rh1 Rh1 87.4(4) 2_776 2_776 ?
N1 Rh1 Rh1 175.3(4) . 2_776 ?
O6 Rh2 O7 90.5(6) 2_665 2_665 ?
O6 Rh2 O5 175.9(6) 2_665 . ?
O7 Rh2 O5 89.5(6) 2_665 . ?
O6 Rh2 O8 91.2(6) 2_665 . ?
O7 Rh2 O8 175.3(6) 2_665 . ?
O5 Rh2 O8 88.5(6) . . ?
O6 Rh2 N2 92.2(6) 2_665 . ?
O7 Rh2 N2 88.1(6) 2_665 . ?
O5 Rh2 N2 91.9(6) . . ?
O8 Rh2 N2 96.2(6) . . ?
O6 Rh2 Rh2 87.4(4) 2_665 2_665 ?
O7 Rh2 Rh2 88.4(4) 2_665 2_665 ?
O5 Rh2 Rh2 88.5(4) . 2_665 ?
O8 Rh2 Rh2 87.3(4) . 2_665 ?
N2 Rh2 Rh2 176.4(5) . 2_665 ?

loop_
_geom_bond_atom_site_label_1
_geom_bond_atom_site_label_2
_geom_bond_distance
_geom_bond_site_symmetry_2
_geom_bond_publ_flag
C1 O1 1.27(2) . ?
C1 O2 1.31(2) . ?
C1 C2 1.45(3) . ?
C2 C3 1.38(3) . ?
C2 C7 1.41(3) . ?
C3 C4 1.35(3) . ?
C4 C5 1.35(3) . ?
C5 C6 1.39(3) . ?
C6 C7 1.39(3) . ?
C8 O3 1.28(3) . ?
C8 O4 1.28(3) . ?
C8 C9 1.44(3) . ?
C9 C14 1.39(3) . ?
C9 C10 1.41(4) . ?
C10 C11 1.35(3) . ?
C11 C12 1.38(4) . ?
C12 C13 1.32(4) . ?
C13 C14 1.35(3) . ?
C15 O6 1.25(2) . ?
C15 O5 1.28(2) . ?
C15 C16 1.48(3) . ?
C16 C21 1.39(3) . ?
C16 C17 1.40(3) . ?
C17 C18 1.36(3) . ?
C18 C19 1.38(3) . ?
C19 C20 1.37(3) . ?
C20 C21 1.35(3) . ?
C22 O8 1.25(2) . ?
C22 O7 1.28(2) . ?
C22 C23 1.48(3) . ?
C23 C28 1.32(3) . ?
C23 C24 1.40(3) . ?
C24 C25 1.40(3) . ?
C25 C26 1.30(3) . ?
C26 C27 1.42(4) . ?
C27 C28 1.40(3) . ?
C29 N1 1.31(3) . ?
C29 C30 1.38(3) . ?
C30 N2 1.35(3) . ?
C31 N2 1.35(3) . ?
C31 C32 1.39(3) . ?
C31 C33 1.50(3) . ?
C32 N1 1.36(3) . ?
C32 C34 1.48(3) . ?
C1S O2S 1.155(18) . ?
C1S O1S 1.156(18) . ?
C2S O3S 1.149(16) . ?
C2S O4S 1.158(16) . ?
N1 Rh1 2.274(19) . ?
N2 Rh2 2.248(18) . ?
O1 Rh1 2.024(14) . ?
O2 Rh1 2.031(14) 2_776 ?
O3 Rh1 2.045(13) 2_776 ?
O4 Rh1 2.026(14) . ?
O5 Rh2 2.032(14) . ?
O6 Rh2 2.028(14) 2_665 ?
O7 Rh2 2.028(14) 2_665 ?
O8 Rh2 2.041(14) . ?
Rh1 O2 2.031(14) 2_776 ?
Rh1 O3 2.045(13) 2_776 ?
Rh1 Rh1 2.404(4) 2_776 ?
Rh2 O6 2.028(14) 2_665 ?
Rh2 O7 2.028(14) 2_665 ?
Rh2 Rh2 2.401(4) 2_665 ?

loop_
_geom_torsion_atom_site_label_1
_geom_torsion_atom_site_label_2
_geom_torsion_atom_site_label_3
_geom_torsion_atom_site_label_4
_geom_torsion
_geom_torsion_site_symmetry_1
_geom_torsion_site_symmetry_2
_geom_torsion_site_symmetry_3
_geom_torsion_site_symmetry_4
_geom_torsion_publ_flag
O1 C1 C2 C3 -7(3) . . . . ?
O2 C1 C2 C3 174.9(19) . . . . ?
O1 C1 C2 C7 170.5(19) . . . . ?
O2 C1 C2 C7 -8(3) . . . . ?
C7 C2 C3 C4 7(3) . . . . ?
C1 C2 C3 C4 -176(2) . . . . ?
C2 C3 C4 C5 -4(3) . . . . ?
C3 C4 C5 C6 0(3) . . . . ?
C4 C5 C6 C7 -1(3) . . . . ?
C5 C6 C7 C2 5(3) . . . . ?
C3 C2 C7 C6 -8(3) . . . . ?
C1 C2 C7 C6 175(2) . . . . ?
O3 C8 C9 C14 -169(2) . . . . ?
O4 C8 C9 C14 11(4) . . . . ?
O3 C8 C9 C10 17(4) . . . . ?
O4 C8 C9 C10 -163(2) . . . . ?
C14 C9 C10 C11 6(4) . . . . ?
C8 C9 C10 C11 180(2) . . . . ?
C9 C10 C11 C12 -2(4) . . . . ?
C10 C11 C12 C13 0(4) . . . . ?
C11 C12 C13 C14 -1(5) . . . . ?
C12 C13 C14 C9 5(4) . . . . ?
C10 C9 C14 C13 -7(4) . . . . ?
C8 C9 C14 C13 179(2) . . . . ?
O6 C15 C16 C21 0(3) . . . . ?
O5 C15 C16 C21 -173(2) . . . . ?
O6 C15 C16 C17 -173(2) . . . . ?
O5 C15 C16 C17 13(3) . . . . ?
C21 C16 C17 C18 5(3) . . . . ?
C15 C16 C17 C18 179(2) . . . . ?
C16 C17 C18 C19 -3(4) . . . . ?
C17 C18 C19 C20 1(4) . . . . ?
C18 C19 C20 C21 -2(4) . . . . ?
C19 C20 C21 C16 3(4) . . . . ?
C17 C16 C21 C20 -5(3) . . . . ?
C15 C16 C21 C20 -179(2) . . . . ?
O8 C22 C23 C28 -13(4) . . . . ?
O7 C22 C23 C28 170(2) . . . . ?
O8 C22 C23 C24 176(2) . . . . ?
O7 C22 C23 C24 -1(4) . . . . ?
C28 C23 C24 C25 10(4) . . . . ?
C22 C23 C24 C25 -179(2) . . . . ?
C23 C24 C25 C26 -10(4) . . . . ?
C24 C25 C26 C27 5(4) . . . . ?
C25 C26 C27 C28 -1(4) . . . . ?
C24 C23 C28 C27 -6(4) . . . . ?
C22 C23 C28 C27 -177(2) . . . . ?
C26 C27 C28 C23 1(4) . . . . ?
N1 C29 C30 N2 6(4) . . . . ?
N2 C31 C32 N1 2(4) . . . . ?
C33 C31 C32 N1 -179(2) . . . . ?
N2 C31 C32 C34 -176(2) . . . . ?
C33 C31 C32 C34 2(4) . . . . ?
C30 C29 N1 C32 -6(4) . . . . ?
C30 C29 N1 Rh1 168.6(19) . . . . ?
C31 C32 N1 C29 1(3) . . . . ?
C34 C32 N1 C29 180(2) . . . . ?
C31 C32 N1 Rh1 -171.9(17) . . . . ?
C34 C32 N1 Rh1 7(3) . . . . ?
C29 C30 N2 C31 -3(3) . . . . ?
C29 C30 N2 Rh2 -176.4(17) . . . . ?
C32 C31 N2 C30 -2(3) . . . . ?
C33 C31 N2 C30 -180(2) . . . . ?
C32 C31 N2 Rh2 171.2(17) . . . . ?
C33 C31 N2 Rh2 -7(3) . . . . ?
O2 C1 O1 Rh1 -3(3) . . . . ?
C2 C1 O1 Rh1 179.0(14) . . . . ?
O1 C1 O2 Rh1 3(3) . . . 2_776 ?
C2 C1 O2 Rh1 -178.7(14) . . . 2_776 ?
O4 C8 O3 Rh1 1(3) . . . 2_776 ?
C9 C8 O3 Rh1 -178.6(15) . . . 2_776 ?
O3 C8 O4 Rh1 -1(3) . . . . ?
C9 C8 O4 Rh1 178.8(16) . . . . ?
O6 C15 O5 Rh2 11(3) . . . . ?
C16 C15 O5 Rh2 -175.9(14) . . . . ?
O5 C15 O6 Rh2 -11(3) . . . 2_665 ?
C16 C15 O6 Rh2 175.5(13) . . . 2_665 ?
O8 C22 O7 Rh2 6(3) . . . 2_665 ?
C23 C22 O7 Rh2 -176.8(15) . . . 2_665 ?
O7 C22 O8 Rh2 -4(3) . . . . ?
C23 C22 O8 Rh2 179.2(16) . . . . ?
C1 O1 Rh1 O4 90.1(15) . . . . ?
C1 O1 Rh1 O2 -3(8) . . . 2_776 ?
C1 O1 Rh1 O3 -86.3(15) . . . 2_776 ?
C1 O1 Rh1 N1 177.0(15) . . . . ?
C1 O1 Rh1 Rh1 1.0(14) . . . 2_776 ?
C8 O4 Rh1 O1 -86.9(17) . . . . ?
C8 O4 Rh1 O2 88.7(16) . . . 2_776 ?
C8 O4 Rh1 O3 -2(10) . . . 2_776 ?
C8 O4 Rh1 N1 177.8(17) . . . . ?
C8 O4 Rh1 Rh1 0.3(16) . . . 2_776 ?
C29 N1 Rh1 O1 -133.3(18) . . . . ?
C32 N1 Rh1 O1 40(2) . . . . ?
C29 N1 Rh1 O4 -44.1(18) . . . . ?
C32 N1 Rh1 O4 129(2) . . . . ?
C29 N1 Rh1 O2 46.7(18) . . . 2_776 ?
C32 N1 Rh1 O2 -140(2) . . . 2_776 ?
C29 N1 Rh1 O3 135.9(18) . . . 2_776 ?
C32 N1 Rh1 O3 -51(2) . . . 2_776 ?
C29 N1 Rh1 Rh1 -12(8) . . . 2_776 ?
C32 N1 Rh1 Rh1 161(5) . . . 2_776 ?
C15 O5 Rh2 O6 -3(8) . . . 2_665 ?
C15 O5 Rh2 O7 -93.2(15) . . . 2_665 ?
C15 O5 Rh2 O8 82.6(14) . . . . ?
C15 O5 Rh2 N2 178.7(15) . . . . ?
C15 O5 Rh2 Rh2 -4.8(14) . . . 2_665 ?
C22 O8 Rh2 O6 87.5(17) . . . 2_665 ?
C22 O8 Rh2 O7 -24(8) . . . 2_665 ?
C22 O8 Rh2 O5 -88.4(17) . . . . ?
C22 O8 Rh2 N2 179.8(17) . . . . ?
C22 O8 Rh2 Rh2 0.2(16) . . . 2_665 ?
C30 N2 Rh2 O6 -123.9(16) . . . 2_665 ?
C31 N2 Rh2 O6 63(2) . . . 2_665 ?
C30 N2 Rh2 O7 -33.5(16) . . . 2_665 ?
C31 N2 Rh2 O7 154(2) . . . 2_665 ?
C30 N2 Rh2 O5 56.0(17) . . . . ?
C31 N2 Rh2 O5 -117(2) . . . . ?
C30 N2 Rh2 O8 144.7(16) . . . . ?
C31 N2 Rh2 O8 -28(2) . . . . ?
C30 N2 Rh2 Rh2 -41(9) . . . 2_665 ?
C31 N2 Rh2 Rh2 146(7) . . . 2_665 ?
